data_1502735
loop_
_publ_author_name
'Han, Qingchuan'
'Su, Qiang'
'Tang, Lei'
'Feng, Jinwu'
'Lu, Ping'
'Wang, Yanguang'

_publ_section_title
;
 Electron Transfer and Aggregate Formation Coinduced Emission Enhancement
 of 9-Cycloheptatrienylidene Fluorenes in the Presence of Cupric Chloride
;
_journal_issue 43
_journal_name_full 'The Journal of Physical Chemistry C'
_journal_page_first 18702
_journal_paper_doi 10.1021/jp1068126
_journal_volume 114
_journal_year 2010
_chemical_formula_moiety 'C60 H42'
_chemical_formula_sum 'C60 H42'
_chemical_formula_weight 762.94
_chemical_name_systematic
; 
 ? 
;
_space_group_IT_number 14
_symmetry_cell_setting monoclinic
_symmetry_space_group_name_Hall '-P 2yn'
_symmetry_space_group_name_H-M 'P 1 21/n 1'
_atom_sites_solution_hydrogens geom
_atom_sites_solution_primary direct
_atom_sites_solution_secondary difmap
_audit_creation_method SHELXL-97
_cell_angle_alpha 90.00
_cell_angle_beta 94.721(7)
_cell_angle_gamma 90.00
_cell_formula_units_Z 4
_cell_length_a 10.5356(10)
_cell_length_b 9.7161(6)
_cell_length_c 41.525(2)
_cell_measurement_reflns_used 4217
_cell_measurement_temperature 293(2)
_cell_measurement_theta_max 29.4320
_cell_measurement_theta_min 3.2268
_cell_volume 4236.3(5)
_computing_cell_refinement
;
CrysAlisPro, Oxford Diffraction Ltd.,
Version 1.171.33.52 (release 06-11-2009 CrysAlis171 .NET)
(compiled Nov  6 2009,16:24:50)
;
_computing_data_collection
;
CrysAlisPro, Oxford Diffraction Ltd.,
Version 1.171.33.52 (release 06-11-2009 CrysAlis171 .NET)
(compiled Nov  6 2009,16:24:50)
;
_computing_data_reduction
;
CrysAlisPro, Oxford Diffraction Ltd.,
Version 1.171.33.52 (release 06-11-2009 CrysAlis171 .NET)
(compiled Nov  6 2009,16:24:50)
;
_computing_molecular_graphics
;
 OLEX2: a complete structure solution, refinement and analysis program.
 Dolomanov et al., J. Appl. Cryst. (2009). 42, 339-341
;
_computing_publication_material
;
 OLEX2: a complete structure solution, refinement and analysis program.
 Dolomanov et al., J. Appl. Cryst. (2009). 42, 339-341
;
_diffrn_ambient_temperature 293(2)
_diffrn_detector_area_resol_mean 10.3592
_diffrn_measured_fraction_theta_full 0.997
_diffrn_measured_fraction_theta_max 0.997
_diffrn_measurement_device_type 'Xcalibur, Atlas, Gemini ultra'
_diffrn_measurement_method '\w scans'
_diffrn_radiation_monochromator graphite
_diffrn_radiation_source 'fine-focus sealed tube'
_diffrn_radiation_type MoK\a
_diffrn_radiation_wavelength 0.71073
_diffrn_reflns_av_R_equivalents 0.0393
_diffrn_reflns_av_sigmaI/netI 0.0596
_diffrn_reflns_limit_h_max 12
_diffrn_reflns_limit_h_min -10
_diffrn_reflns_limit_k_max 9
_diffrn_reflns_limit_k_min -11
_diffrn_reflns_limit_l_max 49
_diffrn_reflns_limit_l_min -50
_diffrn_reflns_number 19712
_diffrn_reflns_theta_full 25.35
_diffrn_reflns_theta_max 25.35
_diffrn_reflns_theta_min 3.23
_exptl_absorpt_coefficient_mu 0.068
_exptl_absorpt_correction_T_max 0.981
_exptl_absorpt_correction_T_min 0.974
_exptl_absorpt_correction_type multi-scan
_exptl_absorpt_process_details
;
CrysAlisPro, Oxford Diffraction Ltd.,
Version 1.171.33.53 (release 17-11-2009 CrysAlis171 .NET)
(compiled Nov 17 2009,16:58:22)
Empirical absorption correction using spherical harmonics,
 implemented in SCALE3 ABSPACK scaling algorithm.
;
_exptl_crystal_colour red
_exptl_crystal_density_diffrn 1.196
_exptl_crystal_density_method 'not measured'
_exptl_crystal_description block
_exptl_crystal_F_000 1608
_exptl_crystal_size_max 0.38
_exptl_crystal_size_mid 0.35
_exptl_crystal_size_min 0.28
_refine_diff_density_max 0.405
_refine_diff_density_min -0.381
_refine_diff_density_rms 0.038
_refine_ls_extinction_method none
_refine_ls_goodness_of_fit_ref 1.052
_refine_ls_hydrogen_treatment constr
_refine_ls_matrix_type full
_refine_ls_number_parameters 549
_refine_ls_number_reflns 7744
_refine_ls_number_restraints 0
_refine_ls_restrained_S_all 1.052
_refine_ls_R_factor_all 0.1416
_refine_ls_R_factor_gt 0.0769
_refine_ls_shift/su_max 0.001
_refine_ls_shift/su_mean 0.000
_refine_ls_structure_factor_coef Fsqd
_refine_ls_weighting_details 'calc w=1/[\s^2^(Fo^2^)+(0.1244P)^2^+0.2765P] where P=(Fo^2^+2Fc^2^)/3'
_refine_ls_weighting_scheme calc
_refine_ls_wR_factor_gt 0.2229
_refine_ls_wR_factor_ref 0.2448
_reflns_number_gt 3701
_reflns_number_total 7744
_reflns_threshold_expression >2sigma(I)
_cod_data_source_file jp1068126_si_003.cif
_cod_data_source_block 100601_l_h_149
_cod_depositor_comments
;
The following automatic conversions were performed:

'_symmetry_cell_setting' value 'Monoclinic' changed to 'monoclinic'
according to /home/saulius/struct/CIF-dictionaries/cif_core.dic
dictionary named 'cif_core.dic' version 2.4.2 from 2011-04-26.

Automatic conversion script
Id: cif_fix_values 1715 2011-07-08 13:25:40Z adriana 

The following automatic conversions were performed:

'_exptl_absorpt_correction_type' value 'multi-scan'' was replaced
with the value 'multi-scan' as specified in the replacement file
'src/cod-tools/trunk/data/replacement-values/replacement_values.lst'.

Automatic conversion script
Id: cif_fix_values 5376 2017-05-30 11:51:03Z andrius 
;
_cod_original_sg_symbol_H-M 'P 21/n'
_cod_database_code 1502735

loop_
_symmetry_equiv_pos_as_xyz
'x, y, z'
'-x+1/2, y+1/2, -z+1/2'
'-x, -y, -z'
'x-1/2, -y-1/2, z-1/2'

loop_
_atom_site_label
_atom_site_type_symbol
_atom_site_fract_x
_atom_site_fract_y
_atom_site_fract_z
_atom_site_U_iso_or_equiv
_atom_site_adp_type
_atom_site_occupancy
_atom_site_symmetry_multiplicity
_atom_site_calc_flag
_atom_site_refinement_flags
_atom_site_disorder_assembly
_atom_site_disorder_group
C1 C 0.2864(8) 0.2111(8) -0.0568(2) 0.163(3) Uani 1 1 d . . .
H1 H 0.3283 0.2729 -0.0693 0.196 Uiso 1 1 calc R . .
C2 C 0.3553(8) 0.1050(10) -0.0429(3) 0.171(3) Uani 1 1 d . . .
H2 H 0.4410 0.0956 -0.0463 0.206 Uiso 1 1 calc R . .
C3 C 0.2999(10) 0.0153(9) -0.02465(16) 0.149(3) Uani 1 1 d . . .
H3 H 0.3475 -0.0523 -0.0133 0.179 Uiso 1 1 calc R . .
C4 C 0.1667(9) 0.0244(7) -0.02267(16) 0.160(3) Uani 1 1 d . . .
H4 H 0.1234 -0.0434 -0.0122 0.192 Uiso 1 1 calc R . .
C5 C 0.1026(7) 0.1362(7) -0.03666(15) 0.141(2) Uani 1 1 d . . .
H5 H 0.0160 0.1460 -0.0344 0.170 Uiso 1 1 calc R . .
C6 C 0.1636(6) 0.2323(5) -0.05362(10) 0.0888(13) Uani 1 1 d . . .
C67 C 1.1722(9) 0.6745(8) 0.3931(2) 0.0796(17) Uiso 0.50 1 d P A 1
H67 H 1.0844 0.6742 0.3883 0.095 Uiso 0.50 1 calc PR A 1
C7 C 0.0949(4) 0.3551(5) -0.06765(9) 0.0832(12) Uani 1 1 d . . .
C8 C 0.0182(4) 0.3360(5) -0.09925(9) 0.0805(12) Uani 1 1 d . . .
C66 C 0.6769(3) 0.3658(4) 0.09756(9) 0.0701(10) Uani 1 1 d . B .
H66 H 0.6567 0.4102 0.0780 0.084 Uiso 1 1 calc R . .
C9 C -0.0826(5) 0.4216(5) -0.10893(10) 0.0943(14) Uani 1 1 d . . .
H9 H -0.1052 0.4914 -0.0952 0.113 Uiso 1 1 calc R . .
C10 C -0.1501(5) 0.4055(6) -0.13852(10) 0.0996(14) Uani 1 1 d . . .
H10 H -0.2178 0.4641 -0.1445 0.120 Uiso 1 1 calc R . .
C11 C -0.1184(6) 0.3040(6) -0.15921(11) 0.1076(16) Uani 1 1 d . . .
H11 H -0.1644 0.2934 -0.1791 0.129 Uiso 1 1 calc R . .
C12 C -0.0191(6) 0.2185(5) -0.15044(11) 0.1054(16) Uani 1 1 d . . .
H12 H 0.0035 0.1506 -0.1647 0.126 Uiso 1 1 calc R . .
C13 C 0.0493(5) 0.2316(5) -0.12025(10) 0.0984(14) Uani 1 1 d . . .
H13 H 0.1154 0.1710 -0.1142 0.118 Uiso 1 1 calc R . .
C14 C 0.1022(4) 0.4755(4) -0.05315(9) 0.0857(12) Uani 1 1 d . B .
H14 H 0.0585 0.5460 -0.0644 0.103 Uiso 1 1 calc R . .
C15 C 0.1680(4) 0.5177(4) -0.02203(9) 0.0805(12) Uani 1 1 d . . .
C16 C 0.1290(10) 0.6102(10) -0.0055(2) 0.077(2) Uani 0.50 1 d P B 1
H16 H 0.0534 0.6536 -0.0128 0.093 Uiso 0.50 1 calc PR B 1
C17 C 0.1909(10) 0.6554(9) 0.0239(2) 0.0737(19) Uani 0.50 1 d P B 1
H17 H 0.1509 0.7246 0.0348 0.088 Uiso 0.50 1 calc PR B 1
C18 C 0.1850(9) 0.6576(10) -0.0149(2) 0.077(2) Uani 0.50 1 d P B 2
H18 H 0.1535 0.7222 -0.0300 0.093 Uiso 0.50 1 calc PR B 2
C19 C 0.2462(9) 0.7030(10) 0.0134(2) 0.0737(19) Uani 0.50 1 d P B 2
H19 H 0.2560 0.7970 0.0170 0.088 Uiso 0.50 1 calc PR B 2
C20 C 0.2936(4) 0.6119(4) 0.03677(9) 0.0752(11) Uani 1 1 d . . .
C21 C 0.2520(8) 0.4755(8) 0.03346(18) 0.0818(16) Uani 0.50 1 d P B 2
H21 H 0.2662 0.4149 0.0507 0.098 Uiso 0.50 1 calc PR B 2
C22 C 0.1904(8) 0.4300(9) 0.00494(18) 0.0867(17) Uani 0.50 1 d P B 2
H22 H 0.1627 0.3392 0.0034 0.104 Uiso 0.50 1 calc PR B 2
C23 C 0.3682(8) 0.5203(8) 0.01412(18) 0.0818(16) Uani 0.50 1 d P B 1
H23 H 0.4525 0.4959 0.0197 0.098 Uiso 0.50 1 calc PR B 1
C24 C 0.3052(9) 0.4760(8) -0.01464(18) 0.0867(17) Uani 0.50 1 d P B 1
H24 H 0.3465 0.4219 -0.0290 0.104 Uiso 0.50 1 calc PR B 1
C25 C 0.3601(4) 0.6595(4) 0.06737(8) 0.0694(10) Uani 1 1 d . B .
C26 C 0.3319(4) 0.7856(4) 0.08076(9) 0.0837(12) Uani 1 1 d . . .
H26 H 0.2696 0.8407 0.0701 0.100 Uiso 1 1 calc R B .
C27 C 0.3936(4) 0.8322(4) 0.10944(9) 0.0793(11) Uani 1 1 d . B .
H27 H 0.3714 0.9158 0.1183 0.095 Uiso 1 1 calc R . .
C28 C 0.4883(3) 0.7523(3) 0.12454(8) 0.0615(9) Uani 1 1 d . . .
C29 C 0.5221(3) 0.6243(3) 0.11164(8) 0.0609(9) Uani 1 1 d . B .
C30 C 0.4542(4) 0.5784(3) 0.08355(8) 0.0670(10) Uani 1 1 d . . .
H30 H 0.4718 0.4919 0.0754 0.080 Uiso 1 1 calc R B .
C31 C 0.5703(3) 0.7765(3) 0.15423(8) 0.0580(9) Uani 1 1 d . B .
C32 C 0.5733(4) 0.8854(3) 0.17582(8) 0.0677(10) Uani 1 1 d . . .
H32 H 0.5174 0.9590 0.1724 0.081 Uiso 1 1 calc R B .
C33 C 0.6607(3) 0.8830(3) 0.20251(8) 0.0633(9) Uani 1 1 d . B .
H33 H 0.6643 0.9567 0.2168 0.076 Uiso 1 1 calc R . .
C34 C 0.7435(3) 0.7723(3) 0.20840(7) 0.0526(8) Uani 1 1 d . . .
C35 C 0.7382(3) 0.6625(3) 0.18662(7) 0.0534(8) Uani 1 1 d . B .
H35 H 0.7912 0.5869 0.1907 0.064 Uiso 1 1 calc R . .
C36 C 0.6549(3) 0.6649(3) 0.15901(7) 0.0529(8) Uani 1 1 d . . .
C37 C 0.6314(3) 0.5663(3) 0.13169(7) 0.0552(8) Uani 1 1 d . B .
C38 C 0.7010(3) 0.4533(3) 0.12620(8) 0.0569(8) Uani 1 1 d . . .
C39 C 0.8176(3) 0.4175(4) 0.14593(8) 0.0652(9) Uani 1 1 d . B .
H39 H 0.8735 0.4891 0.1516 0.078 Uiso 1 1 calc R . .
C40 C 0.8517(4) 0.2920(4) 0.15658(10) 0.0806(11) Uani 1 1 d . . .
H40 H 0.9264 0.2866 0.1701 0.097 Uiso 1 1 calc R B .
C41 C 0.7867(5) 0.1650(4) 0.14959(14) 0.0980(14) Uani 1 1 d . B .
H41 H 0.7977 0.0958 0.1650 0.118 Uiso 1 1 calc R . .
C42 C 0.7121(5) 0.1365(4) 0.12310(14) 0.0953(14) Uani 1 1 d . . .
H42 H 0.6768 0.0488 0.1216 0.114 Uiso 1 1 calc R B .
C43 C 0.6813(4) 0.2272(4) 0.09696(11) 0.0842(12) Uani 1 1 d . B .
H43 H 0.6616 0.1862 0.0769 0.101 Uiso 1 1 calc R . .
C44 C 0.8340(3) 0.7680(3) 0.23768(7) 0.0513(8) Uani 1 1 d . B .
C45 C 0.8115(3) 0.8398(4) 0.26541(8) 0.0713(10) Uani 1 1 d . . .
H45 H 0.7388 0.8941 0.2656 0.086 Uiso 1 1 calc R B .
C46 C 0.8940(3) 0.8327(4) 0.29269(8) 0.0721(10) Uani 1 1 d . B .
H46 H 0.8745 0.8817 0.3109 0.086 Uiso 1 1 calc R . .
C47 C 1.0041(3) 0.7566(3) 0.29434(7) 0.0530(8) Uani 1 1 d . . .
C48 C 1.0273(3) 0.6844(3) 0.26650(8) 0.0621(9) Uani 1 1 d . B .
H48 H 1.1007 0.6312 0.2664 0.075 Uiso 1 1 calc R . .
C49 C 0.9439(3) 0.6900(3) 0.23901(8) 0.0599(9) Uani 1 1 d . . .
H49 H 0.9623 0.6397 0.2209 0.072 Uiso 1 1 calc R B .
C50 C 1.0798(3) 0.7483(3) 0.32535(8) 0.0605(9) Uani 1 1 d . B .
H50 H 1.0359 0.7715 0.3431 0.073 Uiso 1 1 calc R . .
C51 C 1.2010(3) 0.7134(3) 0.33258(8) 0.0561(8) Uani 1 1 d . . .
C52 C 1.2552(3) 0.6974(4) 0.36685(8) 0.0660(9) Uani 1 1 d . A .
C53 C 1.3776(4) 0.6595(5) 0.37487(10) 0.0937(13) Uani 1 1 d . . .
H53 H 1.4303 0.6441 0.3583 0.112 Uiso 1 1 calc R B .
C54 C 1.4281(5) 0.6427(5) 0.40668(12) 0.1059(15) Uani 1 1 d . B .
H54 H 1.5136 0.6203 0.4111 0.127 Uiso 1 1 calc R . .
C55 C 1.3550(6) 0.6585(7) 0.43036(12) 0.131(2) Uani 1 1 d . . .
H55 H 1.3917 0.6734 0.4512 0.157 Uiso 0.50 1 calc PR B 1
H55A H 1.3740 0.6180 0.4505 0.157 Uiso 0.50 1 calc PR B 2
C56 C 1.2205(9) 0.6534(10) 0.4247(2) 0.096(2) Uiso 0.50 1 d P A 1
H56 H 1.1679 0.6367 0.4412 0.115 Uiso 0.50 1 calc PR A 1
C58 C 1.1867(9) 0.7463(9) 0.3917(2) 0.0796(17) Uiso 0.50 1 d P A 2
H58 H 1.1049 0.7812 0.3874 0.095 Uiso 0.50 1 calc PR A 2
C59 C 1.2443(9) 0.7417(10) 0.4236(2) 0.096(2) Uiso 0.50 1 d P A 2
H59 H 1.2106 0.7921 0.4399 0.115 Uiso 0.50 1 calc PR A 2
C60 C 1.3323(4) 0.5643(4) 0.29859(10) 0.0832(12) Uani 1 1 d . . .
H60 H 1.3101 0.4879 0.3104 0.100 Uiso 1 1 calc R B .
C61 C 1.4089(5) 0.5475(5) 0.27315(13) 0.1045(15) Uani 1 1 d . B .
H61 H 1.4366 0.4601 0.2678 0.125 Uiso 1 1 calc R . .
C62 C 1.4430(5) 0.6585(7) 0.25620(12) 0.1076(15) Uani 1 1 d . . .
H62 H 1.4953 0.6474 0.2394 0.129 Uiso 1 1 calc R B .
C63 C 1.4015(5) 0.7857(5) 0.26354(11) 0.0987(14) Uani 1 1 d . B .
H63 H 1.4244 0.8613 0.2516 0.118 Uiso 1 1 calc R . .
C64 C 1.3255(4) 0.8036(4) 0.28858(9) 0.0761(10) Uani 1 1 d . . .
H64 H 1.2982 0.8916 0.2935 0.091 Uiso 1 1 calc R B .
C65 C 1.2889(3) 0.6926(3) 0.30658(8) 0.0585(9) Uani 1 1 d . B .

loop_
_atom_site_aniso_label
_atom_site_aniso_U_11
_atom_site_aniso_U_22
_atom_site_aniso_U_33
_atom_site_aniso_U_23
_atom_site_aniso_U_13
_atom_site_aniso_U_12
C1 0.110(5) 0.155(6) 0.223(8) 0.066(6) 0.008(5) -0.034(5)
C2 0.120(6) 0.173(7) 0.221(9) 0.011(7) 0.011(6) -0.032(6)
C3 0.177(8) 0.171(7) 0.095(4) -0.012(4) -0.015(5) 0.059(6)
C4 0.206(8) 0.155(6) 0.127(5) 0.047(4) 0.061(5) 0.053(6)
C5 0.151(5) 0.153(5) 0.128(5) 0.050(4) 0.056(4) 0.037(4)
C6 0.107(4) 0.106(3) 0.054(2) -0.010(2) 0.004(2) -0.031(3)
C7 0.101(3) 0.098(3) 0.048(2) 0.005(2) -0.005(2) -0.035(3)
C8 0.097(3) 0.093(3) 0.050(2) -0.004(2) -0.002(2) -0.036(2)
C66 0.077(3) 0.074(2) 0.059(2) -0.0140(18) 0.0038(19) -0.0041(19)
C9 0.095(3) 0.132(4) 0.055(3) -0.011(2) -0.001(2) -0.034(3)
C10 0.098(3) 0.139(4) 0.059(3) -0.007(3) -0.006(2) -0.026(3)
C11 0.122(4) 0.138(4) 0.059(3) -0.004(3) -0.013(3) -0.047(4)
C12 0.142(5) 0.108(3) 0.064(3) -0.020(2) 0.000(3) -0.042(3)
C13 0.127(4) 0.101(3) 0.064(3) -0.007(2) -0.011(3) -0.034(3)
C14 0.104(3) 0.096(3) 0.054(2) 0.002(2) -0.012(2) -0.024(2)
C15 0.101(3) 0.085(3) 0.050(2) 0.002(2) -0.021(2) -0.017(2)
C16 0.084(7) 0.073(5) 0.071(5) 0.003(4) -0.018(4) -0.009(4)
C17 0.083(6) 0.080(5) 0.056(5) -0.003(3) -0.005(4) -0.001(4)
C18 0.084(7) 0.073(5) 0.071(5) 0.003(4) -0.018(4) -0.009(4)
C19 0.083(6) 0.080(5) 0.056(5) -0.003(3) -0.005(4) -0.001(4)
C20 0.091(3) 0.074(2) 0.056(2) -0.0024(19) -0.021(2) -0.004(2)
C21 0.094(4) 0.091(4) 0.056(3) -0.002(3) -0.015(3) -0.007(3)
C22 0.109(5) 0.094(4) 0.055(3) -0.015(3) -0.004(3) -0.021(3)
C23 0.094(4) 0.091(4) 0.056(3) -0.002(3) -0.015(3) -0.007(3)
C24 0.109(5) 0.094(4) 0.055(3) -0.015(3) -0.004(3) -0.021(3)
C25 0.085(3) 0.067(2) 0.053(2) -0.0030(18) -0.014(2) -0.006(2)
C26 0.092(3) 0.080(3) 0.074(3) 0.001(2) -0.025(2) 0.009(2)
C27 0.091(3) 0.074(2) 0.067(2) -0.0063(19) -0.023(2) 0.006(2)
C28 0.073(2) 0.0592(19) 0.0497(19) -0.0044(16) -0.0086(18) -0.0007(17)
C29 0.074(2) 0.062(2) 0.0453(19) 0.0002(16) -0.0040(17) -0.0068(17)
C30 0.083(3) 0.064(2) 0.051(2) -0.0081(17) -0.0097(19) -0.0063(19)
C31 0.067(2) 0.0581(19) 0.0478(19) 0.0002(16) -0.0038(16) -0.0008(17)
C32 0.086(3) 0.0568(19) 0.057(2) -0.0057(17) -0.010(2) 0.0105(18)
C33 0.078(2) 0.061(2) 0.050(2) -0.0084(16) 0.0002(19) 0.0036(18)
C34 0.055(2) 0.0563(18) 0.0462(18) -0.0033(15) 0.0043(16) -0.0047(16)
C35 0.055(2) 0.0594(18) 0.0456(18) -0.0020(15) 0.0020(15) -0.0003(15)
C36 0.055(2) 0.0563(18) 0.0468(19) -0.0014(15) 0.0022(16) -0.0051(16)
C37 0.066(2) 0.0528(18) 0.0461(18) -0.0006(15) -0.0010(16) -0.0063(17)
C38 0.064(2) 0.0592(19) 0.0477(19) 0.0002(16) 0.0052(17) -0.0107(17)
C39 0.061(2) 0.078(2) 0.058(2) -0.0070(18) 0.0088(18) 0.0012(19)
C40 0.068(3) 0.100(3) 0.073(3) -0.005(2) 0.005(2) 0.021(2)
C41 0.098(4) 0.074(3) 0.122(4) 0.011(3) 0.012(3) 0.014(3)
C42 0.096(3) 0.064(2) 0.127(4) -0.010(3) 0.017(3) -0.003(2)
C43 0.080(3) 0.084(3) 0.089(3) -0.030(2) 0.010(2) -0.002(2)
C44 0.051(2) 0.0568(18) 0.0461(18) -0.0053(15) 0.0031(15) -0.0045(15)
C45 0.061(2) 0.097(3) 0.054(2) -0.0185(19) -0.0029(18) 0.019(2)
C46 0.065(2) 0.103(3) 0.047(2) -0.0196(19) 0.0022(18) 0.011(2)
C47 0.049(2) 0.0648(19) 0.0452(18) -0.0052(15) 0.0029(15) -0.0026(16)
C48 0.060(2) 0.067(2) 0.058(2) -0.0085(17) -0.0015(17) 0.0058(17)
C49 0.066(2) 0.0626(19) 0.051(2) -0.0143(16) 0.0042(17) 0.0005(18)
C50 0.058(2) 0.077(2) 0.0465(19) -0.0097(16) 0.0046(17) -0.0035(18)
C51 0.057(2) 0.0583(19) 0.052(2) -0.0014(15) -0.0024(17) -0.0025(16)
C52 0.062(2) 0.080(2) 0.055(2) -0.0054(18) -0.0034(18) -0.0006(18)
C53 0.066(3) 0.155(4) 0.059(2) 0.014(2) -0.002(2) 0.013(3)
C54 0.078(3) 0.166(5) 0.071(3) 0.019(3) -0.014(3) 0.005(3)
C55 0.121(5) 0.209(6) 0.059(3) -0.007(3) -0.011(3) 0.028(4)
C60 0.086(3) 0.077(3) 0.086(3) 0.007(2) 0.003(3) 0.017(2)
C61 0.104(4) 0.104(3) 0.108(4) -0.011(3) 0.021(3) 0.043(3)
C62 0.092(3) 0.139(5) 0.096(4) 0.001(3) 0.030(3) 0.020(3)
C63 0.101(3) 0.113(4) 0.085(3) 0.014(3) 0.027(3) 0.002(3)
C64 0.081(3) 0.076(2) 0.072(2) 0.001(2) 0.008(2) -0.004(2)
C65 0.054(2) 0.065(2) 0.055(2) -0.0024(17) -0.0041(17) 0.0032(17)

loop_
_atom_type_symbol
_atom_type_description
_atom_type_scat_dispersion_real
_atom_type_scat_dispersion_imag
_atom_type_scat_source
C C 0.0033 0.0016 'International Tables Vol C Tables 4.2.6.8 and 6.1.1.4'
H H 0.0000 0.0000 'International Tables Vol C Tables 4.2.6.8 and 6.1.1.4'

loop_
_geom_angle_atom_site_label_1
_geom_angle_atom_site_label_2
_geom_angle_atom_site_label_3
_geom_angle
C6 C1 C2 124.5(7)
C6 C1 H1 117.8
C2 C1 H1 117.8
C3 C2 C1 119.8(8)
C3 C2 H2 120.1
C1 C2 H2 120.1
C2 C3 C4 118.6(7)
C2 C3 H3 120.7
C4 C3 H3 120.7
C5 C4 C3 118.5(7)
C5 C4 H4 120.8
C3 C4 H4 120.8
C6 C5 C4 121.4(6)
C6 C5 H5 119.3
C4 C5 H5 119.3
C1 C6 C5 116.7(5)
C1 C6 C7 122.2(5)
C5 C6 C7 121.1(5)
C56 C67 C52 122.1(8)
C56 C67 H67 118.9
C52 C67 H67 118.9
C14 C7 C6 121.7(3)
C14 C7 C8 121.3(4)
C6 C7 C8 117.0(4)
C9 C8 C13 118.1(4)
C9 C8 C7 121.8(4)
C13 C8 C7 120.1(4)
C43 C66 C38 126.2(4)
C43 C66 H66 116.9
C38 C66 H66 116.9
C10 C9 C8 121.3(5)
C10 C9 H9 119.4
C8 C9 H9 119.4
C11 C10 C9 120.5(5)
C11 C10 H10 119.7
C9 C10 H10 119.7
C12 C11 C10 119.6(4)
C12 C11 H11 120.2
C10 C11 H11 120.2
C11 C12 C13 120.8(5)
C11 C12 H12 119.6
C13 C12 H12 119.6
C8 C13 C12 119.8(5)
C8 C13 H13 120.1
C12 C13 H13 120.1
C7 C14 C15 130.9(4)
C7 C14 H14 114.6
C15 C14 H14 114.6
C16 C15 C18 37.9(5)
C16 C15 C22 92.2(6)
C18 C15 C22 114.1(6)
C16 C15 C14 122.8(6)
C18 C15 C14 119.9(5)
C22 C15 C14 124.3(4)
C16 C15 C24 116.3(6)
C18 C15 C24 96.5(5)
C22 C15 C24 65.3(5)
C14 C15 C24 118.5(5)
C15 C16 C17 124.4(10)
C15 C16 H16 117.8
C17 C16 H16 117.8
C20 C17 C16 126.4(9)
C20 C17 H17 116.8
C16 C17 H17 116.8
C19 C18 C15 122.6(8)
C19 C18 H18 118.7
C15 C18 H18 118.7
C18 C19 C20 121.1(8)
C18 C19 H19 119.4
C20 C19 H19 119.4
C17 C20 C19 39.2(4)
C17 C20 C21 91.4(6)
C19 C20 C21 116.6(6)
C17 C20 C25 126.8(6)
C19 C20 C25 121.7(5)
C21 C20 C25 120.3(4)
C17 C20 C23 113.7(6)
C19 C20 C23 96.6(5)
C21 C20 C23 64.4(5)
C25 C20 C23 118.2(4)
C22 C21 C20 120.7(7)
C22 C21 H21 119.7
C20 C21 H21 119.7
C21 C22 C15 121.7(7)
C21 C22 H22 119.1
C15 C22 H22 119.1
C24 C23 C20 118.0(7)
C24 C23 H23 121.0
C20 C23 H23 121.0
C23 C24 C15 118.4(7)
C23 C24 H24 120.8
C15 C24 H24 120.8
C26 C25 C30 118.2(3)
C26 C25 C20 121.3(3)
C30 C25 C20 120.4(3)
C27 C26 C25 122.2(4)
C27 C26 H26 118.9
C25 C26 H26 118.9
C28 C27 C26 118.7(4)
C28 C27 H27 120.7
C26 C27 H27 120.7
C27 C28 C29 121.4(3)
C27 C28 C31 130.4(3)
C29 C28 C31 108.2(3)
C30 C29 C28 118.2(3)
C30 C29 C37 132.4(3)
C28 C29 C37 109.4(3)
C29 C30 C25 121.2(3)
C29 C30 H30 119.4
C25 C30 H30 119.4
C32 C31 C36 121.1(3)
C32 C31 C28 130.4(3)
C36 C31 C28 108.5(3)
C33 C32 C31 119.0(3)
C33 C32 H32 120.5
C31 C32 H32 120.5
C32 C33 C34 121.4(3)
C32 C33 H33 119.3
C34 C33 H33 119.3
C33 C34 C35 119.0(3)
C33 C34 C44 121.1(3)
C35 C34 C44 119.9(3)
C36 C35 C34 120.8(3)
C36 C35 H35 119.6
C34 C35 H35 119.6
C35 C36 C31 118.7(3)
C35 C36 C37 132.3(3)
C31 C36 C37 108.9(3)
C38 C37 C29 128.6(3)
C38 C37 C36 126.4(3)
C29 C37 C36 104.9(3)
C37 C38 C39 122.8(3)
C37 C38 C66 123.2(3)
C39 C38 C66 113.4(3)
C40 C39 C38 126.4(3)
C40 C39 H39 116.8
C38 C39 H39 116.8
C39 C40 C41 127.5(4)
C39 C40 H40 116.2
C41 C40 H40 116.2
C42 C41 C40 126.1(4)
C42 C41 H41 116.9
C40 C41 H41 116.9
C41 C42 C43 126.1(4)
C41 C42 H42 117.0
C43 C42 H42 117.0
C66 C43 C42 127.9(4)
C66 C43 H43 116.1
C42 C43 H43 116.1
C49 C44 C45 116.3(3)
C49 C44 C34 121.9(3)
C45 C44 C34 121.7(3)
C46 C45 C44 121.5(3)
C46 C45 H45 119.3
C44 C45 H45 119.3
C45 C46 C47 122.9(3)
C45 C46 H46 118.5
C47 C46 H46 118.5
C46 C47 C48 115.9(3)
C46 C47 C50 118.1(3)
C48 C47 C50 125.8(3)
C49 C48 C47 121.5(3)
C49 C48 H48 119.2
C47 C48 H48 119.2
C44 C49 C48 121.9(3)
C44 C49 H49 119.1
C48 C49 H49 119.1
C51 C50 C47 131.1(3)
C51 C50 H50 114.5
C47 C50 H50 114.5
C50 C51 C65 120.8(3)
C50 C51 C52 121.6(3)
C65 C51 C52 117.6(3)
C53 C52 C58 116.9(5)
C53 C52 C67 112.8(4)
C58 C52 C67 28.9(4)
C53 C52 C51 122.8(3)
C58 C52 C51 119.3(5)
C67 C52 C51 121.2(4)
C52 C53 C54 123.1(4)
C52 C53 H53 118.4
C54 C53 H53 118.4
C55 C54 C53 119.8(5)
C55 C54 H54 120.1
C53 C54 H54 120.1
C54 C55 C56 120.9(6)
C54 C55 C59 116.1(6)
C56 C55 C59 36.7(4)
C54 C55 H55 119.6
C56 C55 H55 119.6
C59 C55 H55 111.5
C54 C55 H55A 121.9
C56 C55 H55A 105.8
C59 C55 H55A 121.9
H55 C55 H55A 35.7
C67 C56 C55 116.0(8)
C67 C56 H56 122.0
C55 C56 H56 122.0
C52 C58 C59 118.4(8)
C52 C58 H58 120.8
C59 C58 H58 120.8
C58 C59 C55 119.0(8)
C58 C59 H59 120.5
C55 C59 H59 120.5
C65 C60 C61 121.0(4)
C65 C60 H60 119.5
C61 C60 H60 119.5
C62 C61 C60 119.8(4)
C62 C61 H61 120.1
C60 C61 H61 120.1
C61 C62 C63 120.4(5)
C61 C62 H62 119.8
C63 C62 H62 119.8
C62 C63 C64 120.3(4)
C62 C63 H63 119.8
C64 C63 H63 119.8
C63 C64 C65 121.0(4)
C63 C64 H64 119.5
C65 C64 H64 119.5
C60 C65 C64 117.5(4)
C60 C65 C51 122.3(3)
C64 C65 C51 120.1(3)

loop_
_geom_bond_atom_site_label_1
_geom_bond_atom_site_label_2
_geom_bond_distance
C1 C6 1.327(8)
C1 C2 1.361(10)
C1 H1 0.9300
C2 C3 1.321(10)
C2 H2 0.9300
C3 C4 1.415(9)
C3 H3 0.9300
C4 C5 1.382(8)
C4 H4 0.9300
C5 C6 1.363(7)
C5 H5 0.9300
C6 C7 1.489(6)
C67 C56 1.381(11)
C67 C52 1.470(9)
C67 H67 0.9300
C7 C14 1.315(5)
C7 C8 1.495(5)
C8 C9 1.382(6)
C8 C13 1.394(6)
C66 C43 1.348(5)
C66 C38 1.467(5)
C66 H66 0.9300
C9 C10 1.377(5)
C9 H9 0.9300
C10 C11 1.367(7)
C10 H10 0.9300
C11 C12 1.362(7)
C11 H11 0.9300
C12 C13 1.400(6)
C12 H12 0.9300
C13 H13 0.9300
C14 C15 1.473(5)
C14 H14 0.9300
C15 C16 1.224(11)
C15 C18 1.400(10)
C15 C22 1.411(9)
C15 C24 1.509(10)
C16 C17 1.406(13)
C16 H16 0.9300
C17 C20 1.241(10)
C17 H17 0.9300
C18 C19 1.366(12)
C18 H18 0.9300
C19 C20 1.376(10)
C19 H19 0.9300
C20 C21 1.399(8)
C20 C25 1.474(5)
C20 C23 1.555(9)
C21 C22 1.376(10)
C21 H21 0.9300
C22 H22 0.9300
C23 C24 1.386(10)
C23 H23 0.9300
C24 H24 0.9300
C25 C26 1.388(5)
C25 C30 1.394(5)
C26 C27 1.385(5)
C26 H26 0.9300
C27 C28 1.374(5)
C27 H27 0.9300
C28 C29 1.411(5)
C28 C31 1.466(4)
C29 C30 1.391(4)
C29 C37 1.476(4)
C30 H30 0.9300
C31 C32 1.385(4)
C31 C36 1.407(4)
C32 C33 1.381(4)
C32 H32 0.9300
C33 C34 1.394(4)
C33 H33 0.9300
C34 C35 1.397(4)
C34 C44 1.482(4)
C35 C36 1.386(4)
C35 H35 0.9300
C36 C37 1.490(4)
C37 C38 1.350(4)
C38 C39 1.461(5)
C39 C40 1.337(5)
C39 H39 0.9300
C40 C41 1.429(6)
C40 H40 0.9300
C41 C42 1.327(6)
C41 H41 0.9300
C42 C43 1.415(6)
C42 H42 0.9300
C43 H43 0.9300
C44 C49 1.382(4)
C44 C45 1.384(4)
C45 C46 1.372(4)
C45 H45 0.9300
C46 C47 1.373(5)
C46 H46 0.9300
C47 C48 1.391(4)
C47 C50 1.460(4)
C48 C49 1.384(4)
C48 H48 0.9300
C49 H49 0.9300
C50 C51 1.331(5)
C50 H50 0.9300
C51 C65 1.493(5)
C51 C52 1.497(4)
C52 C53 1.356(5)
C52 C58 1.389(9)
C53 C54 1.392(6)
C53 H53 0.9300
C54 C55 1.307(7)
C54 H54 0.9300
C55 C56 1.419(11)
C55 C59 1.428(10)
C55 H55 0.9300
C55 H55A 0.9300
C56 H56 0.9300
C58 C59 1.412(12)
C58 H58 0.9300
C59 H59 0.9300
C60 C65 1.378(5)
C60 C61 1.391(6)
C60 H60 0.9300
C61 C62 1.353(7)
C61 H61 0.9300
C62 C63 1.354(6)
C62 H62 0.9300
C63 C64 1.375(6)
C63 H63 0.9300
C64 C65 1.385(5)
C64 H64 0.9300
